data_7207897
loop_
_publ_author_name
'Das, Paramita'
'Butcher, Ray J.'
'Mukhopadhyay, Chhanda'

_publ_section_title
;
 Zinc titanate nanopowder: an advanced nanotechnology based recyclable
 heterogeneous catalyst for the one-pot selective synthesis of
 self-aggregated low-molecular mass acceptor--donor--acceptor--acceptor
 systems and acceptor--donor--acceptor triads
;
_journal_issue 5
_journal_name_full 'Green Chemistry'
_journal_page_first 1376
_journal_paper_doi 10.1039/c2gc16641k
_journal_volume 14
_journal_year 2012
_chemical_formula_moiety 'C19 H15 N5 O2'
_chemical_formula_sum 'C19 H15 N5 O2'
_chemical_formula_weight 345.36
_chemical_name_systematic
;
?
;
_space_group_IT_number 15
_symmetry_cell_setting monoclinic
_symmetry_space_group_name_Hall '-C 2yc'
_symmetry_space_group_name_H-M 'C 1 2/c 1'
_atom_sites_solution_hydrogens geom
_atom_sites_solution_primary direct
_atom_sites_solution_secondary difmap
_audit_creation_method SHELXL-97
_cell_angle_alpha 90.00
_cell_angle_beta 119.443(3)
_cell_angle_gamma 90.00
_cell_formula_units_Z 8
_cell_length_a 25.1335(6)
_cell_length_b 12.37744(18)
_cell_length_c 13.4158(3)
_cell_measurement_reflns_used 6588
_cell_measurement_temperature 295(2)
_cell_measurement_theta_max 74.0206
_cell_measurement_theta_min 4.8599
_cell_volume 3634.47(17)
_computing_cell_refinement
;
CrysAlisPro, Oxford Diffraction Ltd.,
Version 1.171.34.36 (release 02-08-2010 CrysAlis171 .NET)
(compiled Aug 2 2010,13:00:58)
;
_computing_data_collection
;
CrysAlisPro, Oxford Diffraction Ltd.,
Version 1.171.34.36 (release 02-08-2010 CrysAlis171 .NET)
(compiled Aug 2 2010,13:00:58)
;
_computing_data_reduction
;
CrysAlisPro, Oxford Diffraction Ltd.,
Version 1.171.34.36 (release 02-08-2010 CrysAlis171 .NET)
(compiled Aug 2 2010,13:00:58)
;
_computing_molecular_graphics 'SHELXLTL (Sheldrick, 2008)'
_computing_publication_material SHELXLTL
_computing_structure_refinement 'SHELXL-97 (Sheldrick, 2008)'
_computing_structure_solution 'SHELXS-97 (Sheldrick, 2008)'
_diffrn_ambient_temperature 295(2)
_diffrn_detector_area_resol_mean 10.5081
_diffrn_measured_fraction_theta_full 0.996
_diffrn_measured_fraction_theta_max 0.984
_diffrn_measurement_device_type 'Xcalibur, Ruby, Gemini'
_diffrn_measurement_method '\w scans'
_diffrn_radiation_monochromator graphite
_diffrn_radiation_source 'Enhance (Cu) X-ray Source'
_diffrn_radiation_type CuK\a
_diffrn_radiation_wavelength 1.54184
_diffrn_reflns_av_R_equivalents 0.0296
_diffrn_reflns_av_sigmaI/netI 0.0238
_diffrn_reflns_limit_h_max 31
_diffrn_reflns_limit_h_min -28
_diffrn_reflns_limit_k_max 15
_diffrn_reflns_limit_k_min -15
_diffrn_reflns_limit_l_max 16
_diffrn_reflns_limit_l_min -16
_diffrn_reflns_number 12576
_diffrn_reflns_theta_full 67.50
_diffrn_reflns_theta_max 74.19
_diffrn_reflns_theta_min 4.86
_exptl_absorpt_coefficient_mu 0.702
_exptl_absorpt_correction_T_max 1.00000
_exptl_absorpt_correction_T_min 0.76172
_exptl_absorpt_correction_type multi-scan
_exptl_absorpt_process_details
;
CrysAlisPro, Oxford Diffraction Ltd.,
Version 1.171.34.36 (release 02-08-2010 CrysAlis171 .NET)
(compiled Aug 2 2010,13:00:58)
Empirical absorption correction using spherical harmonics,
implemented in SCALE3 ABSPACK scaling algorithm.
;
_exptl_crystal_colour colorless
_exptl_crystal_density_diffrn 1.262
_exptl_crystal_density_method 'not measured'
_exptl_crystal_description 'irregular plate'
_exptl_crystal_F_000 1440
_exptl_crystal_size_max 0.49
_exptl_crystal_size_mid 0.44
_exptl_crystal_size_min 0.18
_refine_diff_density_max 0.282
_refine_diff_density_min -0.186
_refine_diff_density_rms 0.032
_refine_ls_extinction_coef 0.00114(19)
_refine_ls_extinction_expression Fc^*^=kFc[1+0.001xFc^2^\l^3^/sin(2\q)]^-1/4^
_refine_ls_extinction_method SHELXL
_refine_ls_goodness_of_fit_ref 1.042
_refine_ls_hydrogen_treatment constr
_refine_ls_matrix_type full
_refine_ls_number_parameters 236
_refine_ls_number_reflns 3640
_refine_ls_number_restraints 0
_refine_ls_restrained_S_all 1.042
_refine_ls_R_factor_all 0.0543
_refine_ls_R_factor_gt 0.0445
_refine_ls_shift/su_max 0.000
_refine_ls_shift/su_mean 0.000
_refine_ls_structure_factor_coef Fsqd
_refine_ls_weighting_details 'calc w=1/[\s^2^(Fo^2^)+(0.0593P)^2^+1.8150P] where P=(Fo^2^+2Fc^2^)/3'
_refine_ls_weighting_scheme calc
_refine_ls_wR_factor_gt 0.1163
_refine_ls_wR_factor_ref 0.1250
_reflns_number_gt 3009
_reflns_number_total 3640
_reflns_threshold_expression I>2\s(I)
_cod_data_source_file c2gc16641k.txt
_cod_data_source_block 1
_cod_database_code 7207897

loop_
_symmetry_equiv_pos_as_xyz
'x, y, z'
'-x, y, -z+1/2'
'x+1/2, y+1/2, z'
'-x+1/2, y+1/2, -z+1/2'
'-x, -y, -z'
'x, -y, z-1/2'
'-x+1/2, -y+1/2, -z'
'x+1/2, -y+1/2, z-1/2'

loop_
_atom_site_label
_atom_site_type_symbol
_atom_site_fract_x
_atom_site_fract_y
_atom_site_fract_z
_atom_site_U_iso_or_equiv
_atom_site_adp_type
_atom_site_occupancy
_atom_site_symmetry_multiplicity
_atom_site_calc_flag
_atom_site_refinement_flags
O1A O 0.57099(8) -0.05674(14) 0.71547(14) 0.0903(5) Uani 1 1 d .
O2A O 0.59835(7) 0.10986(16) 0.74095(17) 0.1022(6) Uani 1 1 d .
N1 N 0.37229(5) 0.28912(11) 0.17282(10) 0.0448(3) Uani 1 1 d .
H1B H 0.3413 0.2733 0.1076 0.054 Uiso 1 1 calc R
H1C H 0.4087 0.2836 0.1826 0.054 Uiso 1 1 calc R
N2 N 0.52124(6) 0.28412(14) 0.38370(12) 0.0585(4) Uani 1 1 d .
N3 N 0.43070(8) 0.56964(13) 0.36164(13) 0.0690(5) Uani 1 1 d .
N4 N 0.21265(6) 0.29069(14) 0.06824(12) 0.0613(4) Uani 1 1 d .
N5 N 0.56018(8) 0.03947(15) 0.69622(14) 0.0670(4) Uani 1 1 d .
C2 C 0.42059(6) 0.35961(11) 0.36938(11) 0.0365(3) Uani 1 1 d .
C3 C 0.36395(6) 0.32204(11) 0.25869(11) 0.0351(3) Uani 1 1 d .
C4 C 0.30984(6) 0.33484(12) 0.25710(11) 0.0386(3) Uani 1 1 d .
C1 C 0.41511(6) 0.33177(11) 0.47824(11) 0.0366(3) Uani 1 1 d .
H1A H 0.4470 0.3728 0.5421 0.044 Uiso 1 1 calc R
C5 C 0.30541(6) 0.37474(12) 0.35645(12) 0.0414(3) Uani 1 1 d .
C6 C 0.24446(7) 0.41559(17) 0.33528(15) 0.0609(5) Uani 1 1 d .
H6A H 0.2169 0.3549 0.3186 0.073 Uiso 1 1 calc R
H6B H 0.2273 0.4626 0.2688 0.073 Uiso 1 1 calc R
C7 C 0.24904(9) 0.4774(2) 0.43722(18) 0.0819(7) Uani 1 1 d .
H7A H 0.2655 0.5488 0.4396 0.098 Uiso 1 1 calc R
H7B H 0.2085 0.4861 0.4280 0.098 Uiso 1 1 calc R
C8 C 0.28865(10) 0.4207(2) 0.54675(18) 0.0781(6) Uani 1 1 d .
H8A H 0.2713 0.3503 0.5454 0.094 Uiso 1 1 calc R
H8B H 0.2897 0.4616 0.6094 0.094 Uiso 1 1 calc R
C9 C 0.35330(8) 0.40651(16) 0.56755(14) 0.0559(4) Uani 1 1 d .
H9A H 0.3753 0.4741 0.5950 0.067 Uiso 1 1 calc R
H9B H 0.3741 0.3525 0.6266 0.067 Uiso 1 1 calc R
C10 C 0.35455(6) 0.37245(12) 0.46098(12) 0.0403(3) Uani 1 1 d .
C11 C 0.47753(6) 0.31513(13) 0.37887(12) 0.0425(3) Uani 1 1 d .
C12 C 0.42506(7) 0.47884(13) 0.36349(12) 0.0450(4) Uani 1 1 d .
C13 C 0.25511(6) 0.31038(13) 0.15292(12) 0.0431(3) Uani 1 1 d .
C14 C 0.42695(6) 0.21305(12) 0.51045(11) 0.0377(3) Uani 1 1 d .
C15 C 0.38039(7) 0.13622(13) 0.46720(13) 0.0473(4) Uani 1 1 d .
H15A H 0.3405 0.1575 0.4169 0.057 Uiso 1 1 calc R
C16 C 0.39287(8) 0.02885(14) 0.49814(16) 0.0559(4) Uani 1 1 d .
H16A H 0.3613 -0.0214 0.4685 0.067 Uiso 1 1 calc R
C17 C 0.45161(9) -0.00445(14) 0.57244(15) 0.0558(4) Uani 1 1 d .
H17A H 0.4603 -0.0768 0.5929 0.067 Uiso 1 1 calc R
C18 C 0.49702(7) 0.07235(14) 0.61554(13) 0.0495(4) Uani 1 1 d .
C19 C 0.48624(7) 0.18046(13) 0.58664(12) 0.0432(3) Uani 1 1 d .
H19A H 0.5180 0.2303 0.6175 0.052 Uiso 1 1 calc R

loop_
_atom_site_aniso_label
_atom_site_aniso_U_11
_atom_site_aniso_U_22
_atom_site_aniso_U_33
_atom_site_aniso_U_23
_atom_site_aniso_U_13
_atom_site_aniso_U_12
O1A 0.1010(11) 0.0896(11) 0.0840(10) 0.0333(8) 0.0483(9) 0.0513(9)
O2A 0.0464(8) 0.1175(14) 0.1149(14) 0.0441(11) 0.0183(8) 0.0148(9)
N1 0.0326(6) 0.0665(8) 0.0321(6) -0.0085(5) 0.0136(5) -0.0029(5)
N2 0.0380(7) 0.0870(11) 0.0519(8) 0.0025(7) 0.0232(6) 0.0023(7)
N3 0.0793(11) 0.0515(9) 0.0576(9) -0.0009(7) 0.0194(8) -0.0161(8)
N4 0.0370(7) 0.0906(11) 0.0430(7) -0.0162(7) 0.0094(6) -0.0024(7)
N5 0.0612(9) 0.0879(12) 0.0612(9) 0.0285(8) 0.0373(8) 0.0292(9)
C2 0.0303(6) 0.0431(7) 0.0327(6) -0.0023(5) 0.0128(5) -0.0048(5)
C3 0.0323(6) 0.0392(7) 0.0287(6) -0.0016(5) 0.0110(5) -0.0020(5)
C4 0.0304(6) 0.0470(8) 0.0323(7) -0.0051(6) 0.0107(5) -0.0012(5)
C1 0.0324(6) 0.0455(7) 0.0272(6) -0.0044(5) 0.0109(5) -0.0042(5)
C5 0.0351(7) 0.0487(8) 0.0389(7) -0.0079(6) 0.0169(6) -0.0004(6)
C6 0.0405(8) 0.0848(13) 0.0544(10) -0.0152(9) 0.0209(7) 0.0088(8)
C7 0.0578(11) 0.1171(19) 0.0710(13) -0.0261(12) 0.0318(10) 0.0194(12)
C8 0.0718(12) 0.1114(17) 0.0639(12) -0.0251(11) 0.0433(10) 0.0041(12)
C9 0.0574(9) 0.0706(11) 0.0404(8) -0.0139(7) 0.0245(7) 0.0021(8)
C10 0.0385(7) 0.0458(8) 0.0365(7) -0.0072(6) 0.0183(6) -0.0008(6)
C11 0.0331(7) 0.0581(9) 0.0325(7) 0.0002(6) 0.0131(6) -0.0060(6)
C12 0.0415(8) 0.0495(9) 0.0347(7) -0.0017(6) 0.0114(6) -0.0090(6)
C13 0.0344(7) 0.0551(9) 0.0379(7) -0.0080(6) 0.0164(6) -0.0001(6)
C14 0.0368(7) 0.0471(8) 0.0318(6) -0.0005(5) 0.0188(5) -0.0006(6)
C15 0.0429(8) 0.0534(9) 0.0448(8) -0.0017(7) 0.0210(7) -0.0066(7)
C16 0.0620(10) 0.0513(9) 0.0600(10) -0.0040(7) 0.0343(9) -0.0112(8)
C17 0.0763(11) 0.0469(9) 0.0598(10) 0.0072(7) 0.0455(9) 0.0060(8)
C18 0.0515(8) 0.0626(10) 0.0440(8) 0.0127(7) 0.0310(7) 0.0150(7)
C19 0.0389(7) 0.0552(9) 0.0378(7) 0.0043(6) 0.0206(6) 0.0016(6)

loop_
_atom_type_symbol
_atom_type_description
_atom_type_scat_dispersion_real
_atom_type_scat_dispersion_imag
_atom_type_scat_source
C C 0.0181 0.0091 'International Tables Vol C Tables 4.2.6.8 and 6.1.1.4'
H H 0.0000 0.0000 'International Tables Vol C Tables 4.2.6.8 and 6.1.1.4'
N N 0.0311 0.0180 'International Tables Vol C Tables 4.2.6.8 and 6.1.1.4'
O O 0.0492 0.0322 'International Tables Vol C Tables 4.2.6.8 and 6.1.1.4'

loop_
_geom_angle_atom_site_label_1
_geom_angle_atom_site_label_2
_geom_angle_atom_site_label_3
_geom_angle
C3 N1 H1B 120.0
C3 N1 H1C 120.0
H1B N1 H1C 120.0
O2A N5 O1A 123.79(18)
O2A N5 C18 118.00(17)
O1A N5 C18 118.20(19)
C11 C2 C12 106.21(12)
C11 C2 C3 111.56(11)
C12 C2 C3 107.88(11)
C11 C2 C1 111.19(11)
C12 C2 C1 108.11(12)
C3 C2 C1 111.62(10)
N1 C3 C4 127.14(12)
N1 C3 C2 117.55(12)
C4 C3 C2 115.07(12)
C3 C4 C13 117.70(12)
C3 C4 C5 122.96(12)
C13 C4 C5 119.32(12)
C10 C1 C14 114.08(12)
C10 C1 C2 109.08(11)
C14 C1 C2 112.47(11)
C10 C1 H1A 106.9
C14 C1 H1A 106.9
C2 C1 H1A 106.9
C10 C5 C4 119.92(13)
C10 C5 C6 122.39(13)
C4 C5 C6 117.69(12)
C5 C6 C7 112.32(14)
C5 C6 H6A 109.1
C7 C6 H6A 109.1
C5 C6 H6B 109.1
C7 C6 H6B 109.1
H6A C6 H6B 107.9
C8 C7 C6 111.70(18)
C8 C7 H7A 109.3
C6 C7 H7A 109.3
C8 C7 H7B 109.3
C6 C7 H7B 109.3
H7A C7 H7B 107.9
C7 C8 C9 111.89(18)
C7 C8 H8A 109.2
C9 C8 H8A 109.2
C7 C8 H8B 109.2
C9 C8 H8B 109.2
H8A C8 H8B 107.9
C10 C9 C8 112.21(14)
C10 C9 H9A 109.2
C8 C9 H9A 109.2
C10 C9 H9B 109.2
C8 C9 H9B 109.2
H9A C9 H9B 107.9
C5 C10 C9 123.36(13)
C5 C10 C1 120.64(12)
C9 C10 C1 115.98(12)
N2 C11 C2 177.43(17)
N3 C12 C2 177.50(18)
N4 C13 C4 177.76(16)
C19 C14 C15 119.04(14)
C19 C14 C1 118.63(13)
C15 C14 C1 122.32(13)
C16 C15 C14 120.74(15)
C16 C15 H15A 119.6
C14 C15 H15A 119.6
C17 C16 C15 120.64(16)
C17 C16 H16A 119.7
C15 C16 H16A 119.7
C18 C17 C16 118.05(16)
C18 C17 H17A 121.0
C16 C17 H17A 121.0
C17 C18 C19 122.91(15)
C17 C18 N5 119.34(16)
C19 C18 N5 117.75(16)
C18 C19 C14 118.61(15)
C18 C19 H19A 120.7
C14 C19 H19A 120.7

loop_
_geom_bond_atom_site_label_1
_geom_bond_atom_site_label_2
_geom_bond_distance
O1A N5 1.220(2)
O2A N5 1.214(2)
N1 C3 1.3321(18)
N1 H1B 0.8600
N1 H1C 0.8600
N2 C11 1.135(2)
N3 C12 1.135(2)
N4 C13 1.1387(19)
N5 C18 1.473(2)
C2 C11 1.479(2)
C2 C12 1.485(2)
C2 C3 1.5394(17)
C2 C1 1.5711(19)
C3 C4 1.3588(19)
C4 C13 1.4309(18)
C4 C5 1.4761(19)
C1 C10 1.5092(19)
C1 C14 1.519(2)
C1 H1A 0.9800
C5 C10 1.3379(19)
C5 C6 1.502(2)
C6 C7 1.521(3)
C6 H6A 0.9700
C6 H6B 0.9700
C7 C8 1.485(3)
C7 H7A 0.9700
C7 H7B 0.9700
C8 C9 1.518(3)
C8 H8A 0.9700
C8 H8B 0.9700
C9 C10 1.506(2)
C9 H9A 0.9700
C9 H9B 0.9700
C14 C19 1.389(2)
C14 C15 1.394(2)
C15 C16 1.382(2)
C15 H15A 0.9300
C16 C17 1.377(3)
C16 H16A 0.9300
C17 C18 1.375(3)
C17 H17A 0.9300
C18 C19 1.382(2)
C19 H19A 0.9300

loop_
_geom_hbond_atom_site_label_D
_geom_hbond_atom_site_label_H
_geom_hbond_atom_site_label_A
_geom_hbond_distance_DH
_geom_hbond_distance_HA
_geom_hbond_distance_DA
_geom_hbond_angle_DHA
_geom_hbond_site_symmetry_A
N1 H1B N4 0.86 2.21 3.0340(17) 160.1 7
N1 H1C N2 0.86 2.33 3.1200(18) 152.6 2_655

loop_
_geom_torsion_atom_site_label_1
_geom_torsion_atom_site_label_2
_geom_torsion_atom_site_label_3
_geom_torsion_atom_site_label_4
_geom_torsion
C11 C2 C3 N1 -21.68(18)
C12 C2 C3 N1 94.61(15)
C1 C2 C3 N1 -146.75(13)
C11 C2 C3 C4 163.43(13)
C12 C2 C3 C4 -80.28(15)
C1 C2 C3 C4 38.35(17)
N1 C3 C4 C13 0.3(2)
C2 C3 C4 C13 174.60(13)
N1 C3 C4 C5 -178.32(14)
C2 C3 C4 C5 -4.0(2)
C11 C2 C1 C10 -176.32(12)
C12 C2 C1 C10 67.46(14)
C3 C2 C1 C10 -51.04(15)
C11 C2 C1 C14 -48.72(15)
C12 C2 C1 C14 -164.94(11)
C3 C2 C1 C14 76.56(14)
C3 C4 C5 C10 -18.1(2)
C13 C4 C5 C10 163.36(15)
C3 C4 C5 C6 162.70(16)
C13 C4 C5 C6 -15.9(2)
C10 C5 C6 C7 13.9(3)
C4 C5 C6 C7 -166.84(18)
C5 C6 C7 C8 -44.6(3)
C6 C7 C8 C9 60.1(3)
C7 C8 C9 C10 -42.7(3)
C4 C5 C10 C9 -176.97(15)
C6 C5 C10 C9 2.2(3)
C4 C5 C10 C1 1.4(2)
C6 C5 C10 C1 -179.38(15)
C8 C9 C10 C5 12.0(3)
C8 C9 C10 C1 -166.46(16)
C14 C1 C10 C5 -94.48(16)
C2 C1 C10 C5 32.21(18)
C14 C1 C10 C9 84.02(16)
C2 C1 C10 C9 -149.29(13)
C12 C2 C11 N2 -33(4)
C3 C2 C11 N2 84(4)
C1 C2 C11 N2 -150(4)
C11 C2 C12 N3 -35(4)
C3 C2 C12 N3 -155(4)
C1 C2 C12 N3 84(4)
C3 C4 C13 N4 -11(5)
C5 C4 C13 N4 168(5)
C10 C1 C14 C19 -144.25(13)
C2 C1 C14 C19 90.85(14)
C10 C1 C14 C15 35.08(18)
C2 C1 C14 C15 -89.82(16)
C19 C14 C15 C16 -0.9(2)
C1 C14 C15 C16 179.82(14)
C14 C15 C16 C17 0.0(3)
C15 C16 C17 C18 0.7(3)
C16 C17 C18 C19 -0.7(2)
C16 C17 C18 N5 179.31(15)
O2A N5 C18 C17 -173.44(18)
O1A N5 C18 C17 5.6(2)
O2A N5 C18 C19 6.5(2)
O1A N5 C18 C19 -174.48(16)
C17 C18 C19 C14 -0.2(2)
N5 C18 C19 C14 179.87(13)
C15 C14 C19 C18 0.9(2)
C1 C14 C19 C18 -179.74(13)
